data_4510246
loop_
_publ_author_name
'D&#x2019;Vries, Richard F.'
'Snejko, Natalia'
'Iglesias, Marta'
'Guti\'errez-Puebla, Enrique'
'Monge, M. Angeles'

_publ_section_title
;
 Ln-MOF Pseudo-Merohedral Twinned Crystalline Family as Solvent-Free
 Heterogeneous Catalysts
;
_journal_issue 5
_journal_name_full 'Crystal Growth &amp; Design'
_journal_page_first 2516
_journal_paper_doi 10.1021/cg5002336
_journal_volume 14
_journal_year 2014
_chemical_formula_moiety 'C19 H14 N2 O9.50 S2 Yb'
_chemical_formula_sum 'C19 H14 N2 O9.5 S2 Yb'
_chemical_formula_weight 659.48
_chemical_name_systematic
; 
 ? 
;
_space_group_crystal_system monoclinic
_space_group_IT_number 14
_space_group_name_Hall '-P 2ybc'
_space_group_name_H-M_alt 'P 1 21/c 1'
_symmetry_space_group_name_Hall '-P 2ybc'
_symmetry_space_group_name_H-M 'P 1 21/c 1'
_atom_sites_solution_hydrogens mixed
_audit_creation_method SHELXL-2013
_cell_angle_alpha 90
_cell_angle_beta 90.094(3)
_cell_angle_gamma 90
_cell_formula_units_Z 8
_cell_length_a 18.6903(7)
_cell_length_b 31.1946(10)
_cell_length_c 6.8692(3)
_cell_measurement_reflns_used 9868
_cell_measurement_temperature 571(2)
_cell_measurement_theta_max 70.24
_cell_measurement_theta_min 2.83
_cell_volume 4005.0(3)
_computing_cell_refinement 'Bruker SAINT'
_computing_data_collection 'Bruker APEX2'
_computing_data_reduction 'Bruker SAINT'
_computing_molecular_graphics 'Bruker SHELXTL'
_computing_publication_material 'Bruker SHELXTL'
_computing_structure_refinement 'SHELXL-2013 (Sheldrick, 2013)'
_computing_structure_solution 'SHELXS-97 (Sheldrick, 2008)'
_diffrn_ambient_temperature 571(2)
_diffrn_measured_fraction_theta_full 0.988
_diffrn_measured_fraction_theta_max 0.954
_diffrn_measurement_device_type 'Bruker APEX-II CCD'
_diffrn_measurement_method '\f and \w scans'
_diffrn_radiation_type CuK\a
_diffrn_radiation_wavelength 1.54178
_diffrn_reflns_av_R_equivalents 0.0573
_diffrn_reflns_av_unetI/netI 0.0515
_diffrn_reflns_Laue_measured_fraction_full 0.988
_diffrn_reflns_Laue_measured_fraction_max 0.954
_diffrn_reflns_limit_h_max 22
_diffrn_reflns_limit_h_min -21
_diffrn_reflns_limit_k_max 36
_diffrn_reflns_limit_k_min -22
_diffrn_reflns_limit_l_max 8
_diffrn_reflns_limit_l_min -8
_diffrn_reflns_number 47538
_diffrn_reflns_point_group_measured_fraction_full 0.988
_diffrn_reflns_point_group_measured_fraction_max 0.954
_diffrn_reflns_theta_full 67.679
_diffrn_reflns_theta_max 71.927
_diffrn_reflns_theta_min 1.416
_exptl_absorpt_coefficient_mu 11.164
_exptl_absorpt_correction_T_max 0.7306
_exptl_absorpt_correction_T_min 0.5087
_exptl_absorpt_correction_type multi-scan
_exptl_absorpt_process_details sadabs
_exptl_crystal_colour colourless
_exptl_crystal_density_diffrn 2.187
_exptl_crystal_density_meas 0
_exptl_crystal_description prism
_exptl_crystal_F_000 2560
_exptl_crystal_size_max 0.070
_exptl_crystal_size_mid 0.050
_exptl_crystal_size_min 0.030
_refine_diff_density_max 1.479
_refine_diff_density_min -1.999
_refine_diff_density_rms 0.167
_refine_ls_extinction_method none
_refine_ls_goodness_of_fit_ref 1.032
_refine_ls_hydrogen_treatment constr
_refine_ls_matrix_type full
_refine_ls_number_parameters 598
_refine_ls_number_reflns 7299
_refine_ls_number_restraints 0
_refine_ls_restrained_S_all 1.032
_refine_ls_R_factor_all 0.0554
_refine_ls_R_factor_gt 0.0457
_refine_ls_shift/su_max 0.001
_refine_ls_shift/su_mean 0.000
_refine_ls_structure_factor_coef Fsqd
_refine_ls_weighting_details 'w=1/[\s^2^(Fo^2^)+(0.0315P)^2^+50.3617P] where P=(Fo^2^+2Fc^2^)/3'
_refine_ls_weighting_scheme calc
_refine_ls_wR_factor_gt 0.1078
_refine_ls_wR_factor_ref 0.1138
_reflns_Friedel_coverage 0.000
_reflns_number_gt 6227
_reflns_number_total 7299
_reflns_threshold_expression 'I > 2\s(I)'
_cod_data_source_file cg5002336_si_001.cif
_cod_data_source_block rybsilyl_0m
_cod_depositor_comments 'Adding full bibliography for 4510246.cif.'
_cod_original_formula_sum 'C19 H14 N2 O9.50 S2 Yb'
_cod_database_code 4510246
_shelx_space_group_comment
; 
The symmetry employed for this shelxl refinement is uniquely defined 
by the following loop, which should always be used as a source of 
symmetry information in preference to the above space-group names. 
They are only intended as comments. 
;
_shelx_estimated_absorpt_t_min 0.509
_shelx_estimated_absorpt_t_max 0.731
_shelxl_version_number 2013-4

loop_
_space_group_symop_operation_xyz
'x, y, z'
'-x, y+1/2, -z+1/2'
'-x, -y, -z'
'x, -y-1/2, z-1/2'

loop_
_atom_site_label
_atom_site_type_symbol
_atom_site_fract_x
_atom_site_fract_y
_atom_site_fract_z
_atom_site_U_iso_or_equiv
_atom_site_adp_type
_atom_site_occupancy
_atom_site_site_symmetry_order
_atom_site_calc_flag
_atom_site_refinement_flags_posn
_atom_site_refinement_flags_adp
_atom_site_refinement_flags_occupancy
C1 C -0.2814(5) 0.3712(4) 0.4246(18) 0.028(3) Uani 1 1 d . . .
H1 H -0.2839 0.4010 0.4218 0.034 Uiso 1 1 calc R U .
C2 C -0.3450(5) 0.3476(4) 0.4507(16) 0.028(2) Uani 1 1 d . . .
H2 H -0.3888 0.3617 0.4556 0.034 Uiso 1 1 calc R U .
C3 C -0.3421(6) 0.3044(4) 0.469(2) 0.038(3) Uani 1 1 d . . .
H4 H -0.3833 0.2889 0.4972 0.045 Uiso 1 1 calc R U .
C4 C -0.2762(5) 0.2830(3) 0.4437(16) 0.026(2) Uani 1 1 d . . .
C5 C -0.2690(6) 0.2380(4) 0.4493(17) 0.033(3) Uani 1 1 d . . .
H5 H -0.3091 0.2212 0.4741 0.039 Uiso 1 1 calc R U .
C6 C -0.2049(6) 0.2187(3) 0.419(2) 0.036(3) Uani 1 1 d . . .
H6 H -0.2018 0.1890 0.4234 0.043 Uiso 1 1 calc R U .
C7 C -0.1435(6) 0.2427(3) 0.3819(17) 0.029(3) Uani 1 1 d . . .
C8 C -0.0751(6) 0.2253(4) 0.3437(18) 0.031(3) Uani 1 1 d . . .
H8 H -0.0689 0.1957 0.3408 0.037 Uiso 1 1 calc R U .
C9 C -0.0187(5) 0.2514(4) 0.3111(16) 0.028(3) Uani 1 1 d . . .
H9 H 0.0259 0.2397 0.2836 0.033 Uiso 1 1 calc R U .
C10 C -0.0271(6) 0.2963(4) 0.3188(17) 0.030(3) Uani 1 1 d . . .
H10 H 0.0129 0.3136 0.3012 0.036 Uiso 1 1 calc R U .
C11 C -0.1474(5) 0.2890(3) 0.3815(16) 0.023(2) Uani 1 1 d . . .
C12 C -0.2155(5) 0.3088(3) 0.4110(16) 0.021(2) Uani 1 1 d . . .
C13 C 0.2193(6) 0.3739(4) 0.2125(18) 0.030(3) Uani 1 1 d . . .
H13 H 0.2182 0.4033 0.2356 0.036 Uiso 1 1 calc R U .
C14 C 0.1550(6) 0.3537(4) 0.174(2) 0.040(3) Uani 1 1 d . . .
H14 H 0.1125 0.3691 0.1647 0.047 Uiso 1 1 calc R U .
C15 C 0.1562(6) 0.3099(4) 0.1500(16) 0.033(3) Uani 1 1 d . . .
H15 H 0.1141 0.2953 0.1217 0.040 Uiso 1 1 calc R U .
C16 C 0.2219(6) 0.2869(4) 0.1683(16) 0.028(2) Uani 1 1 d . . .
C17 C 0.2269(7) 0.2411(4) 0.152(2) 0.043(3) Uani 1 1 d . . .
H17 H 0.1867 0.2249 0.1213 0.052 Uiso 1 1 calc R U .
C18 C 0.2912(7) 0.2215(4) 0.1831(18) 0.035(3) Uani 1 1 d . . .
H18 H 0.2936 0.1918 0.1764 0.043 Uiso 1 1 calc R U .
C19 C 0.3547(6) 0.2449(3) 0.2249(17) 0.026(2) Uani 1 1 d . . .
C20 C 0.4218(6) 0.2255(3) 0.2624(17) 0.028(2) Uani 1 1 d . . .
H20 H 0.4263 0.1958 0.2655 0.034 Uiso 1 1 calc R U .
C21 C 0.4792(6) 0.2512(4) 0.2938(19) 0.033(3) Uani 1 1 d . . .
H21 H 0.5239 0.2390 0.3166 0.040 Uiso 1 1 calc R U .
C22 C 0.4720(5) 0.2951(3) 0.2922(16) 0.024(2) Uani 1 1 d . . .
H22 H 0.5125 0.3117 0.3152 0.029 Uiso 1 1 calc R U .
C23 C 0.3516(5) 0.2901(3) 0.2303(12) 0.0150(19) Uani 1 1 d . . .
C24 C 0.2836(5) 0.3113(3) 0.2043(15) 0.021(2) Uani 1 1 d . . .
C25 C 0.1244(5) 0.4046(3) 0.6789(14) 0.017(2) Uani 1 1 d . . .
C26 C 0.1951(5) 0.3932(3) 0.7086(17) 0.023(2) Uani 1 1 d . . .
H26 H 0.2071 0.3647 0.7310 0.028 Uiso 1 1 calc R U .
C27 C 0.2476(5) 0.4241(3) 0.7051(15) 0.019(2) Uani 1 1 d . . .
C28 C 0.2290(5) 0.4665(3) 0.6754(15) 0.021(2) Uani 1 1 d . . .
H28 H 0.2643 0.4876 0.6774 0.025 Uiso 1 1 calc R U .
C29 C 0.1580(5) 0.4781(3) 0.6425(15) 0.020(2) Uani 1 1 d . . .
C30 C 0.1046(5) 0.4465(3) 0.6468(15) 0.026(2) Uani 1 1 d . . .
H30 H 0.0568 0.4537 0.6283 0.031 Uiso 1 1 calc R U .
C31 C -0.1387(5) 0.4756(4) 0.3895(15) 0.023(2) Uani 1 1 d . . .
C32 C -0.2556(5) 0.4246(3) -0.1125(15) 0.019(2) Uani 1 1 d . . .
C33 C -0.2741(5) 0.4662(3) -0.1439(14) 0.021(2) Uani 1 1 d . . .
H33 H -0.2391 0.4869 -0.1630 0.025 Uiso 1 1 calc R U .
C34 C -0.3466(5) 0.4773(3) -0.1471(15) 0.021(2) Uani 1 1 d . . .
C35 C -0.3991(5) 0.4465(3) -0.1202(15) 0.023(2) Uani 1 1 d . . .
H35 H -0.4473 0.4540 -0.1212 0.028 Uiso 1 1 calc R U .
C36 C -0.3788(5) 0.4046(3) -0.0920(14) 0.019(2) Uani 1 1 d . . .
C37 C -0.3072(5) 0.3927(3) -0.0861(15) 0.020(2) Uani 1 1 d . . .
H37 H -0.2939 0.3644 -0.0650 0.024 Uiso 1 1 calc R U .
C38 C 0.3672(5) 0.4763(3) 0.1811(17) 0.022(2) Uani 1 1 d . . .
N1 N -0.2184(4) 0.3526(3) 0.4041(14) 0.0224(19) Uani 1 1 d . . .
N2 N -0.0903(4) 0.3148(3) 0.3502(13) 0.0194(18) Uani 1 1 d . . .
N3 N 0.2828(4) 0.3543(3) 0.2190(13) 0.0222(19) Uani 1 1 d . . .
N4 N 0.4104(4) 0.3150(3) 0.2597(13) 0.0236(19) Uani 1 1 d . . .
O1 O -0.0016(4) 0.3809(2) 0.5628(12) 0.0286(18) Uani 1 1 d . . .
O2 O 0.0326(4) 0.3600(3) 0.8815(12) 0.0372(19) Uani 1 1 d . . .
O3 O 0.0873(3) 0.3257(2) 0.6104(14) 0.036(2) Uani 1 1 d . . .
O4 O 0.3550(4) 0.3842(2) 0.5538(11) 0.0241(16) Uani 1 1 d . . .
O5 O 0.3514(4) 0.3875(2) -0.0941(11) 0.0243(16) Uani 1 1 d . . .
O6 O 0.3779(4) 0.4515(2) 0.7217(13) 0.0321(19) Uani 1 1 d . . .
O7 O 0.5007(4) 0.3819(2) 0.0619(13) 0.0316(19) Uani 1 1 d . . .
O8 O 0.5254(4) 0.3573(3) -0.2613(12) 0.036(2) Uani 1 1 d . . .
O9 O 0.5891(4) 0.3266(2) 0.0103(12) 0.0297(17) Uani 1 1 d . . .
O10 O -0.1524(3) 0.3833(2) 0.0642(10) 0.0193(14) Uani 1 1 d . . .
O11 O -0.1251(4) 0.4522(2) -0.0836(12) 0.0330(19) Uani 1 1 d . . .
O12 O -0.1459(4) 0.3896(3) 0.7182(13) 0.0331(19) Uani 1 1 d . . .
O13 O -0.0775(4) 0.4656(2) 0.4431(13) 0.0330(19) Uani 1 1 d . . .
O14 O -0.1863(4) 0.4479(2) 0.3637(12) 0.0285(17) Uani 1 1 d . . .
O15 O 0.4302(4) 0.4640(2) 0.1578(13) 0.0300(18) Uani 1 1 d . . .
O16 O 0.3191(4) 0.4499(2) 0.2289(13) 0.0292(18) Uani 1 1 d . . .
O17 O 0.5910(12) 0.4622(6) 0.362(3) 0.065(6) Uiso 0.5 1 d . . P
H17A H 0.5550 0.4776 0.4178 0.078 Uiso 0.5 1 d . U P
H17B H 0.6018 0.4626 0.2407 0.078 Uiso 0.5 1 d . U P
O18 O 0.0556(11) 0.4767(7) 0.192(3) 0.069(6) Uiso 0.5 1 d . . P
H18A H 0.0676 0.4837 0.2896 0.083 Uiso 0.5 1 d . U P
H18B H 0.0790 0.4674 0.1369 0.083 Uiso 0.5 1 d . U P
O19 O -0.0158(4) 0.4051(3) 0.1840(12) 0.035(2) Uani 1 1 d . . .
H19A H 0.0108 0.4265 0.1630 0.042 Uiso 1 1 d . U .
H19B H -0.0027 0.3804 0.1219 0.042 Uiso 1 1 d . U .
O20 O 0.4883(4) 0.4058(3) 0.4353(12) 0.038(2) Uani 1 1 d . . .
H20A H 0.4702 0.4274 0.5052 0.046 Uiso 1 1 d . U .
H20B H 0.4893 0.3937 0.5708 0.046 Uiso 1 1 d . U .
Yb1 Yb -0.10591(3) 0.39217(2) 0.39263(7) 0.01708(13) Uani 1 1 d . . .
Yb2 Yb 0.39676(3) 0.39285(2) 0.22667(8) 0.01715(13) Uani 1 1 d . . .
S1 S 0.05597(12) 0.36406(8) 0.6857(4) 0.0197(5) Uani 1 1 d . . .
S2 S 0.34056(12) 0.41165(8) 0.7232(4) 0.0188(5) Uani 1 1 d . . .
S3 S 0.55442(12) 0.36391(8) -0.0686(4) 0.0197(5) Uani 1 1 d . . .
S4 S -0.16206(11) 0.41206(7) -0.1028(4) 0.015 Uani 1 1 d . . .

loop_
_atom_site_aniso_label
_atom_site_aniso_U_11
_atom_site_aniso_U_22
_atom_site_aniso_U_33
_atom_site_aniso_U_23
_atom_site_aniso_U_13
_atom_site_aniso_U_12
C1 0.018(5) 0.027(6) 0.039(7) -0.002(5) 0.000(5) 0.000(4)
C2 0.018(5) 0.047(7) 0.020(5) -0.010(5) -0.001(4) 0.001(5)
C3 0.021(5) 0.040(7) 0.052(8) 0.004(6) -0.009(5) -0.012(5)
C4 0.021(5) 0.030(6) 0.026(6) 0.009(5) 0.000(5) -0.001(4)
C5 0.035(6) 0.035(6) 0.028(6) 0.001(5) 0.002(5) -0.018(5)
C6 0.046(7) 0.018(5) 0.044(8) 0.006(5) -0.016(6) -0.008(5)
C7 0.036(6) 0.022(6) 0.028(6) 0.000(5) -0.016(5) 0.005(4)
C8 0.035(6) 0.026(6) 0.032(7) -0.003(5) -0.009(5) 0.009(5)
C9 0.025(5) 0.032(6) 0.027(7) -0.009(5) 0.000(5) 0.009(5)
C10 0.022(5) 0.039(7) 0.030(7) -0.003(5) -0.006(5) 0.005(5)
C11 0.021(5) 0.020(5) 0.029(6) 0.005(5) -0.002(4) -0.002(4)
C12 0.016(4) 0.023(5) 0.024(6) 0.000(4) -0.004(4) -0.007(4)
C13 0.019(5) 0.039(7) 0.031(7) 0.004(5) -0.003(5) 0.004(5)
C14 0.012(5) 0.052(9) 0.054(9) -0.001(6) -0.001(5) 0.001(5)
C15 0.021(5) 0.055(8) 0.023(6) 0.000(5) -0.004(5) -0.020(5)
C16 0.025(5) 0.045(7) 0.015(5) -0.001(5) 0.011(4) -0.011(5)
C17 0.041(7) 0.044(8) 0.045(8) -0.011(6) 0.009(6) -0.027(6)
C18 0.047(7) 0.029(6) 0.030(7) 0.002(5) 0.001(6) -0.005(5)
C19 0.026(5) 0.020(5) 0.032(7) 0.009(5) 0.004(5) -0.003(4)
C20 0.038(6) 0.015(5) 0.031(6) 0.003(5) 0.007(5) 0.002(4)
C21 0.031(6) 0.030(6) 0.038(8) 0.005(5) 0.007(5) 0.013(5)
C22 0.019(5) 0.029(6) 0.024(6) -0.004(5) -0.001(4) 0.001(4)
C23 0.018(4) 0.022(5) 0.005(5) 0.002(4) 0.006(4) -0.001(4)
C24 0.021(5) 0.025(6) 0.016(5) 0.002(4) 0.006(4) -0.003(4)
C25 0.012(4) 0.024(5) 0.015(5) 0.002(4) -0.006(3) 0.000(4)
C26 0.020(5) 0.017(5) 0.033(6) 0.005(5) 0.003(4) 0.008(4)
C27 0.018(5) 0.020(5) 0.020(5) 0.008(4) -0.001(4) 0.001(4)
C28 0.018(5) 0.021(5) 0.024(5) -0.006(4) -0.002(4) 0.000(4)
C29 0.018(4) 0.018(5) 0.023(5) -0.004(4) 0.007(4) 0.004(4)
C30 0.008(4) 0.030(5) 0.041(6) -0.006(5) -0.005(5) 0.003(4)
C31 0.018(5) 0.034(6) 0.018(5) 0.003(4) 0.003(4) 0.001(4)
C32 0.015(4) 0.024(5) 0.019(5) 0.003(4) -0.003(4) -0.002(4)
C33 0.022(5) 0.024(5) 0.016(5) 0.000(4) 0.006(4) -0.004(4)
C34 0.021(5) 0.018(5) 0.024(5) -0.002(4) -0.004(4) -0.002(4)
C35 0.013(4) 0.021(5) 0.035(6) 0.000(4) 0.003(5) 0.004(4)
C36 0.021(5) 0.019(5) 0.018(5) 0.000(4) -0.004(4) -0.003(4)
C37 0.024(5) 0.020(5) 0.017(5) 0.005(4) -0.002(4) 0.002(4)
C38 0.023(5) 0.013(5) 0.030(6) 0.000(4) -0.006(4) 0.011(4)
N1 0.014(4) 0.024(4) 0.029(5) 0.000(4) 0.002(4) 0.002(3)
N2 0.012(4) 0.022(4) 0.024(5) 0.004(4) 0.002(3) 0.005(3)
N3 0.018(4) 0.026(5) 0.023(5) 0.002(4) 0.000(3) -0.001(3)
N4 0.026(5) 0.021(4) 0.024(5) 0.003(4) 0.006(4) 0.001(4)
O1 0.018(3) 0.032(4) 0.036(5) 0.009(4) -0.015(3) -0.001(3)
O2 0.038(4) 0.047(5) 0.027(4) 0.004(4) 0.004(4) -0.008(4)
O3 0.017(4) 0.021(4) 0.071(6) -0.003(4) 0.003(4) 0.000(3)
O4 0.017(3) 0.032(4) 0.024(4) -0.006(3) 0.001(3) 0.002(3)
O5 0.023(4) 0.032(4) 0.018(4) 0.003(3) -0.006(3) 0.007(3)
O6 0.018(4) 0.024(4) 0.054(5) 0.000(4) 0.003(3) -0.004(3)
O7 0.015(3) 0.033(4) 0.046(5) -0.004(4) 0.012(3) 0.003(3)
O8 0.027(4) 0.051(5) 0.030(4) 0.004(4) -0.003(4) -0.018(4)
O9 0.021(4) 0.027(4) 0.041(5) 0.010(3) 0.004(3) 0.002(3)
O10 0.011(3) 0.029(4) 0.018(3) 0.003(3) -0.007(3) 0.002(3)
O11 0.026(4) 0.036(4) 0.036(5) 0.006(4) 0.004(3) -0.011(3)
O12 0.017(3) 0.056(5) 0.026(4) -0.002(4) -0.003(4) -0.002(4)
O13 0.028(4) 0.016(4) 0.055(6) 0.004(4) 0.001(4) 0.001(3)
O14 0.023(4) 0.016(4) 0.046(5) -0.001(3) 0.000(4) 0.005(3)
O15 0.017(3) 0.023(4) 0.050(5) 0.007(4) 0.000(3) 0.001(3)
O16 0.015(3) 0.020(4) 0.053(5) 0.008(3) 0.008(3) 0.003(3)
O19 0.016(4) 0.054(5) 0.035(5) -0.007(4) 0.005(3) -0.013(3)
O20 0.024(4) 0.063(5) 0.029(5) 0.005(4) -0.004(4) -0.004(4)
Yb1 0.0120(2) 0.0151(2) 0.0241(3) 0.0005(2) -0.0019(2) 0.0007(2)
Yb2 0.0123(2) 0.0156(3) 0.0236(3) 0.0015(2) -0.0008(2) 0.0012(2)
S1 0.0114(10) 0.0222(12) 0.0255(13) 0.0015(11) -0.0048(10) -0.0001(9)
S2 0.0131(10) 0.0268(13) 0.0165(12) 0.0008(10) -0.0008(9) 0.0001(9)
S3 0.0137(10) 0.0187(11) 0.0268(13) 0.0011(11) 0.0002(10) 0.0004(9)
S4 0.009 0.005 0.030 0.003 -0.004 -0.004

loop_
_atom_type_symbol
_atom_type_description
_atom_type_scat_dispersion_real
_atom_type_scat_dispersion_imag
_atom_type_scat_source
C C 0.0181 0.0091 'International Tables Vol C Tables 4.2.6.8 and 6.1.1.4'
H H 0.0000 0.0000 'International Tables Vol C Tables 4.2.6.8 and 6.1.1.4'
N N 0.0311 0.0180 'International Tables Vol C Tables 4.2.6.8 and 6.1.1.4'
O O 0.0492 0.0322 'International Tables Vol C Tables 4.2.6.8 and 6.1.1.4'
S S 0.3331 0.5567 'International Tables Vol C Tables 4.2.6.8 and 6.1.1.4'
Yb Yb -7.2108 4.4329 'International Tables Vol C Tables 4.2.6.8 and 6.1.1.4'

loop_
_geom_angle_atom_site_label_1
_geom_angle_atom_site_label_2
_geom_angle_atom_site_label_3
_geom_angle
_geom_angle_site_symmetry_1
_geom_angle_site_symmetry_3
N1 C1 C2 122.5(10) . .
N1 C1 H1 118.8 . .
C2 C1 H1 118.8 . .
C3 C2 C1 119.8(10) . .
C3 C2 H2 120.1 . .
C1 C2 H2 120.1 . .
C2 C3 C4 119.7(10) . .
C2 C3 H4 120.2 . .
C4 C3 H4 120.2 . .
C5 C4 C12 119.7(9) . .
C5 C4 C3 123.5(10) . .
C12 C4 C3 116.8(10) . .
C6 C5 C4 121.4(10) . .
C6 C5 H5 119.3 . .
C4 C5 H5 119.3 . .
C5 C6 C7 121.2(10) . .
C5 C6 H6 119.4 . .
C7 C6 H6 119.4 . .
C6 C7 C8 124.9(10) . .
C6 C7 C11 119.7(10) . .
C8 C7 C11 115.5(10) . .
C9 C8 C7 120.3(10) . .
C9 C8 H8 119.9 . .
C7 C8 H8 119.9 . .
C8 C9 C10 120.4(10) . .
C8 C9 H9 119.8 . .
C10 C9 H9 119.8 . .
N2 C10 C9 122.4(10) . .
N2 C10 H10 118.8 . .
C9 C10 H10 118.8 . .
N2 C11 C12 117.9(9) . .
N2 C11 C7 123.6(9) . .
C12 C11 C7 118.4(9) . .
N1 C12 C4 122.9(9) . .
N1 C12 C11 117.5(8) . .
C4 C12 C11 119.5(9) . .
N3 C13 C14 124.7(11) . .
N3 C13 H13 117.7 . .
C14 C13 H13 117.7 . .
C15 C14 C13 117.5(11) . .
C15 C14 H14 121.3 . .
C13 C14 H14 121.3 . .
C14 C15 C16 120.2(10) . .
C14 C15 H15 119.9 . .
C16 C15 H15 119.9 . .
C24 C16 C15 116.6(10) . .
C24 C16 C17 119.9(11) . .
C15 C16 C17 123.5(10) . .
C18 C17 C16 119.5(11) . .
C18 C17 H17 120.2 . .
C16 C17 H17 120.2 . .
C17 C18 C19 122.4(11) . .
C17 C18 H18 118.8 . .
C19 C18 H18 118.8 . .
C23 C19 C20 117.4(9) . .
C23 C19 C18 118.9(10) . .
C20 C19 C18 123.7(10) . .
C21 C20 C19 118.4(10) . .
C21 C20 H20 120.8 . .
C19 C20 H20 120.8 . .
C20 C21 C22 120.6(10) . .
C20 C21 H21 119.7 . .
C22 C21 H21 119.7 . .
N4 C22 C21 123.4(10) . .
N4 C22 H22 118.3 . .
C21 C22 H22 118.3 . .
N4 C23 C19 122.6(9) . .
N4 C23 C24 118.0(9) . .
C19 C23 C24 119.4(9) . .
N3 C24 C16 123.0(10) . .
N3 C24 C23 117.2(9) . .
C16 C24 C23 119.8(10) . .
C30 C25 C26 121.5(9) . .
C30 C25 S1 118.8(7) . .
C26 C25 S1 119.7(7) . .
C27 C26 C25 120.0(9) . .
C27 C26 H26 120.0 . .
C25 C26 H26 120.0 . .
C26 C27 C28 119.6(9) . .
C26 C27 S2 122.8(8) . .
C28 C27 S2 117.6(7) . .
C27 C28 C29 120.6(9) . .
C27 C28 H28 119.7 . .
C29 C28 H28 119.7 . .
C28 C29 C30 119.5(9) . .
C28 C29 C31 119.9(9) . 3_566
C30 C29 C31 120.5(8) . 3_566
C25 C30 C29 118.7(9) . .
C25 C30 H30 120.7 . .
C29 C30 H30 120.7 . .
O13 C31 O14 121.5(10) . .
O13 C31 C29 120.3(9) . 3_566
O14 C31 C29 118.1(9) . 3_566
O13 C31 Yb1 62.7(6) . .
O14 C31 Yb1 59.5(5) . .
C29 C31 Yb1 172.1(7) 3_566 .
C33 C32 C37 121.6(9) . .
C33 C32 S4 117.5(7) . .
C37 C32 S4 120.9(7) . .
C32 C33 C34 119.1(9) . .
C32 C33 H33 120.5 . .
C34 C33 H33 120.5 . .
C35 C34 C33 120.7(9) . .
C35 C34 C38 120.2(8) . 3_565
C33 C34 C38 119.0(8) . 3_565
C36 C35 C34 118.8(9) . .
C36 C35 H35 120.6 . .
C34 C35 H35 120.6 . .
C35 C36 C37 121.6(9) . .
C35 C36 S3 119.6(7) . 1_455
C37 C36 S3 118.8(7) . 1_455
C36 C37 C32 118.1(9) . .
C36 C37 H37 120.9 . .
C32 C37 H37 120.9 . .
O15 C38 O16 120.4(9) . .
O15 C38 C34 120.8(9) . 3_565
O16 C38 C34 118.8(8) . 3_565
O15 C38 Yb2 61.5(5) . .
O16 C38 Yb2 58.9(5) . .
C34 C38 Yb2 176.4(7) 3_565 .
C1 N1 C12 118.1(9) . .
C1 N1 Yb1 123.3(7) . .
C12 N1 Yb1 118.2(6) . .
C10 N2 C11 117.9(9) . .
C10 N2 Yb1 123.5(7) . .
C11 N2 Yb1 118.2(6) . .
C13 N3 C24 117.7(9) . .
C13 N3 Yb2 123.3(7) . .
C24 N3 Yb2 118.8(6) . .
C22 N4 C23 117.4(9) . .
C22 N4 Yb2 124.6(7) . .
C23 N4 Yb2 117.8(6) . .
S1 O1 Yb1 166.0(5) . .
S2 O4 Yb2 137.5(4) . .
S2 O5 Yb2 143.5(5) 1_554 .
S3 O7 Yb2 162.1(5) . .
S4 O10 Yb1 134.4(4) . .
S4 O12 Yb1 148.7(5) 1_556 .
C31 O13 Yb1 89.6(6) . .
C31 O14 Yb1 92.6(6) . .
C38 O15 Yb2 90.7(6) . .
C38 O16 Yb2 93.0(5) . .
H17A O17 H17B 125.4 . .
H18A O18 H18B 117.0 . .
Yb1 O19 H19A 133.9 . .
Yb1 O19 H19B 110.3 . .
H19A O19 H19B 115.3 . .
Yb2 O20 H20A 100.8 . .
Yb2 O20 H20B 122.2 . .
H20A O20 H20B 77.9 . .
O19 Yb1 O1 73.5(3) . .
O19 Yb1 O14 107.3(3) . .
O1 Yb1 O14 135.3(3) . .
O19 Yb1 O12 148.0(3) . .
O1 Yb1 O12 77.5(3) . .
O14 Yb1 O12 84.3(3) . .
O19 Yb1 O13 75.7(3) . .
O1 Yb1 O13 83.3(3) . .
O14 Yb1 O13 55.4(2) . .
O12 Yb1 O13 88.1(3) . .
O19 Yb1 O10 72.3(3) . .
O1 Yb1 O10 139.1(3) . .
O14 Yb1 O10 76.9(3) . .
O12 Yb1 O10 139.6(2) . .
O13 Yb1 O10 108.9(3) . .
O19 Yb1 N1 139.2(3) . .
O1 Yb1 N1 129.5(3) . .
O14 Yb1 N1 79.8(3) . .
O12 Yb1 N1 71.2(3) . .
O13 Yb1 N1 132.5(3) . .
O10 Yb1 N1 70.5(3) . .
O19 Yb1 N2 90.7(3) . .
O1 Yb1 N2 78.9(3) . .
O14 Yb1 N2 144.2(3) . .
O12 Yb1 N2 96.7(3) . .
O13 Yb1 N2 160.1(2) . .
O10 Yb1 N2 79.6(3) . .
N1 Yb1 N2 66.9(3) . .
O19 Yb1 C31 89.5(3) . .
O1 Yb1 C31 110.3(3) . .
O14 Yb1 C31 27.9(3) . .
O12 Yb1 C31 88.2(3) . .
O13 Yb1 C31 27.7(3) . .
O10 Yb1 C31 91.2(3) . .
N1 Yb1 C31 107.2(3) . .
N2 Yb1 C31 170.3(3) . .
O19 Yb1 H19B 18.5 . .
O1 Yb1 H19B 74.0 . .
O14 Yb1 H19B 120.5 . .
O12 Yb1 H19B 150.9 . .
O13 Yb1 H19B 94.1 . .
O10 Yb1 H19B 66.5 . .
N1 Yb1 H19B 124.6 . .
N2 Yb1 H19B 72.5 . .
C31 Yb1 H19B 106.9 . .
O20 Yb2 O7 72.4(3) . .
O20 Yb2 O16 109.5(3) . .
O7 Yb2 O16 131.3(3) . .
O20 Yb2 O15 76.1(3) . .
O7 Yb2 O15 79.3(3) . .
O16 Yb2 O15 55.9(2) . .
O20 Yb2 O5 150.6(3) . .
O7 Yb2 O5 80.3(3) . .
O16 Yb2 O5 80.5(3) . .
O15 Yb2 O5 88.5(3) . .
O20 Yb2 O4 70.9(3) . .
O7 Yb2 O4 136.8(3) . .
O16 Yb2 O4 82.8(3) . .
O15 Yb2 O4 112.5(3) . .
O5 Yb2 O4 138.5(2) . .
O20 Yb2 N3 139.2(3) . .
O7 Yb2 N3 131.3(3) . .
O16 Yb2 N3 80.2(3) . .
O15 Yb2 N3 133.7(3) . .
O5 Yb2 N3 68.6(3) . .
O4 Yb2 N3 71.3(3) . .
O20 Yb2 N4 92.3(3) . .
O7 Yb2 N4 79.0(3) . .
O16 Yb2 N4 146.3(3) . .
O15 Yb2 N4 157.6(3) . .
O5 Yb2 N4 93.0(3) . .
O4 Yb2 N4 80.5(3) . .
N3 Yb2 N4 66.8(3) . .
O20 Yb2 C38 93.2(3) . .
O7 Yb2 C38 105.3(3) . .
O16 Yb2 C38 28.1(3) . .
O15 Yb2 C38 27.8(3) . .
O5 Yb2 C38 83.5(3) . .
O4 Yb2 C38 98.7(3) . .
N3 Yb2 C38 107.2(3) . .
N4 Yb2 C38 173.9(3) . .
O20 Yb2 H20A 19.8 . .
O7 Yb2 H20A 88.7 . .
O16 Yb2 H20A 90.4 . .
O15 Yb2 H20A 67.4 . .
O5 Yb2 H20A 155.1 . .
O4 Yb2 H20A 61.7 . .
N3 Yb2 H20A 132.9 . .
N4 Yb2 H20A 106.8 . .
C38 Yb2 H20A 77.9 . .
O2 S1 O3 113.3(5) . .
O2 S1 O1 110.5(5) . .
O3 S1 O1 113.1(5) . .
O2 S1 C25 107.9(5) . .
O3 S1 C25 106.7(4) . .
O1 S1 C25 104.8(4) . .
O6 S2 O4 114.3(5) . .
O6 S2 O5 112.6(5) . 1_556
O4 S2 O5 110.5(4) . 1_556
O6 S2 C27 106.6(4) . .
O4 S2 C27 104.6(5) . .
O5 S2 C27 107.6(5) 1_556 .
O9 S3 O8 113.5(5) . .
O9 S3 O7 113.0(5) . .
O8 S3 O7 111.1(5) . .
O9 S3 C36 107.1(4) . 1_655
O8 S3 C36 106.3(5) . 1_655
O7 S3 C36 105.3(5) . 1_655
O11 S4 O12 113.5(5) . 1_554
O11 S4 O10 113.7(5) . .
O12 S4 O10 110.0(5) 1_554 .
O11 S4 C32 106.4(5) . .
O12 S4 C32 106.1(5) 1_554 .
O10 S4 C32 106.4(4) . .

loop_
_geom_bond_atom_site_label_1
_geom_bond_atom_site_label_2
_geom_bond_distance
_geom_bond_site_symmetry_2
C1 N1 1.320(13) .
C1 C2 1.409(14) .
C1 H1 0.9300 .
C2 C3 1.355(16) .
C2 H2 0.9300 .
C3 C4 1.411(15) .
C3 H4 0.9300 .
C4 C5 1.409(15) .
C4 C12 1.411(13) .
C5 C6 1.358(17) .
C5 H5 0.9300 .
C6 C7 1.394(16) .
C6 H6 0.9300 .
C7 C8 1.413(15) .
C7 C11 1.446(15) .
C8 C9 1.352(16) .
C8 H8 0.9300 .
C9 C10 1.409(16) .
C9 H9 0.9300 .
C10 N2 1.333(13) .
C10 H10 0.9300 .
C11 N2 1.354(12) .
C11 C12 1.429(14) .
C12 N1 1.368(13) .
C13 N3 1.336(13) .
C13 C14 1.382(15) .
C13 H13 0.9300 .
C14 C15 1.376(18) .
C14 H14 0.9300 .
C15 C16 1.427(16) .
C15 H15 0.9300 .
C16 C24 1.404(14) .
C16 C17 1.435(17) .
C17 C18 1.364(18) .
C17 H17 0.9300 .
C18 C19 1.423(16) .
C18 H18 0.9300 .
C19 C23 1.412(14) .
C19 C20 1.415(15) .
C20 C21 1.357(16) .
C20 H20 0.9300 .
C21 C22 1.377(16) .
C21 H21 0.9300 .
C22 N4 1.326(13) .
C22 H22 0.9300 .
C23 N4 1.360(12) .
C23 C24 1.443(14) .
C24 N3 1.345(13) .
C25 C30 1.376(14) .
C25 C26 1.383(13) .
C25 S1 1.798(10) .
C26 C27 1.375(14) .
C26 H26 0.9300 .
C27 C28 1.384(13) .
C27 S2 1.784(9) .
C28 C29 1.394(13) .
C28 H28 0.9300 .
C29 C30 1.403(14) .
C29 C31 1.506(14) 3_566
C30 H30 0.9300 .
C31 O13 1.242(12) .
C31 O14 1.252(12) .
C31 C29 1.507(14) 3_566
C31 Yb1 2.673(11) .
C32 C33 1.361(14) .
C32 C37 1.397(13) .
C32 S4 1.792(9) .
C33 C34 1.399(13) .
C33 H33 0.9300 .
C34 C35 1.387(13) .
C34 C38 1.516(13) 3_565
C35 C36 1.375(13) .
C35 H35 0.9300 .
C36 C37 1.389(13) .
C36 S3 1.788(9) 1_455
C37 H37 0.9300 .
C38 O15 1.248(11) .
C38 O16 1.263(12) .
C38 C34 1.516(13) 3_565
C38 Yb2 2.678(9) .
N1 Yb1 2.440(8) .
N2 Yb1 2.449(8) .
N3 Yb2 2.447(8) .
N4 Yb2 2.453(8) .
O1 S1 1.464(7) .
O1 Yb1 2.299(7) .
O2 S1 1.420(9) .
O3 S1 1.430(8) .
O4 S2 1.471(7) .
O4 Yb2 2.395(8) .
O5 S2 1.478(8) 1_554
O5 Yb2 2.365(7) .
O6 S2 1.427(7) .
O7 S3 1.459(7) .
O7 Yb2 2.276(7) .
O8 S3 1.445(8) .
O9 S3 1.438(7) .
O10 S4 1.467(7) .
O10 Yb1 2.432(7) .
O11 S4 1.437(7) .
O12 S4 1.448(9) 1_556
O12 Yb1 2.360(9) .
O13 Yb1 2.375(7) .
O14 Yb1 2.306(7) .
O15 Yb2 2.354(7) .
O16 Yb2 2.296(7) .
O17 H17A 0.9118 .
O17 H17B 0.8560 .
O18 H18A 0.7402 .
O18 H18B 0.6480 .
O19 Yb1 2.249(7) .
O19 H19A 0.8443 .
O19 H19B 0.9164 .
O20 Yb2 2.266(8) .
O20 H20A 0.8942 .
O20 H20B 1.0043 .
Yb1 H19B 2.7073 .
Yb2 H20A 2.5877 .
S2 O5 1.478(8) 1_556
S3 C36 1.788(9) 1_655
S4 O12 1.448(9) 1_554
